data_7703387
loop_
_publ_author_name
'Zhang, Guoqi'
'Zeng, Haisu'
'Li, Sihan'
'Johnson, Jahvon'
'Mo, Zixuan'
'Neary, Michelle C.'
'Zheng, Shengping'

_publ_section_title
;
 1-D manganese(ii)-terpyridine coordination polymers as precatalysts for
 hydrofunctionalisation of carbonyl compounds.
;
_journal_issue 8
_journal_name_full 'Dalton transactions (Cambridge, England : 2003)'
_journal_page_first 2610
_journal_page_last 2615
_journal_paper_doi 10.1039/c9dt04637b
_journal_volume 49
_journal_year 2020
_chemical_formula_moiety 'C20 H14 Br2 Mn N4, C H4 O'
_chemical_formula_sum 'C21 H18 Br2 Mn N4 O'
_chemical_formula_weight 557.15
_space_group_crystal_system triclinic
_space_group_IT_number 2
_space_group_name_Hall '-P 1'
_space_group_name_H-M_alt 'P -1'
_atom_sites_solution_hydrogens mixed
_atom_sites_solution_primary dual
_audit_creation_method SHELXL-2017/1
_audit_update_record
;
2019-12-03 deposited with the CCDC.	2020-01-29 downloaded from the CCDC.
;
_cell_angle_alpha 95.1760(10)
_cell_angle_beta 91.4490(10)
_cell_angle_gamma 94.4070(10)
_cell_formula_units_Z 2
_cell_length_a 8.8113(2)
_cell_length_b 10.2327(3)
_cell_length_c 11.4867(3)
_cell_measurement_reflns_used 9790
_cell_measurement_temperature 130(2)
_cell_measurement_theta_max 36.85
_cell_measurement_theta_min 2.56
_cell_volume 1027.87(5)
_computing_cell_refinement 'Bruker SAINT'
_computing_data_collection 'Bruker APEX3'
_computing_data_reduction 'Bruker SAINT'
_computing_molecular_graphics 'Bruker SHELXTL'
_computing_publication_material 'Bruker SHELXTL'
_computing_structure_refinement 'SHELXL-2017/1 (Sheldrick, 2017)'
_computing_structure_solution 'SHELXT 2014/5 (Sheldrick, 2014)'
_diffrn_ambient_temperature 130(2)
_diffrn_measured_fraction_theta_full 0.999
_diffrn_measured_fraction_theta_max 0.971
_diffrn_measurement_device_type 'Bruker APEX-II CCD'
_diffrn_measurement_method '\f and \w scans'
_diffrn_radiation_type MoK\a
_diffrn_radiation_wavelength 0.71073
_diffrn_reflns_av_R_equivalents 0.0373
_diffrn_reflns_av_unetI/netI 0.0371
_diffrn_reflns_Laue_measured_fraction_full 0.999
_diffrn_reflns_Laue_measured_fraction_max 0.971
_diffrn_reflns_limit_h_max 14
_diffrn_reflns_limit_h_min -14
_diffrn_reflns_limit_k_max 17
_diffrn_reflns_limit_k_min -17
_diffrn_reflns_limit_l_max 19
_diffrn_reflns_limit_l_min -19
_diffrn_reflns_number 45159
_diffrn_reflns_point_group_measured_fraction_full 0.999
_diffrn_reflns_point_group_measured_fraction_max 0.971
_diffrn_reflns_theta_full 25.000
_diffrn_reflns_theta_max 36.902
_diffrn_reflns_theta_min 2.556
_exptl_absorpt_coefficient_mu 4.550
_exptl_absorpt_correction_T_max 0.7472
_exptl_absorpt_correction_T_min 0.4944
_exptl_absorpt_correction_type empirical
_exptl_absorpt_process_details sadabs
_exptl_crystal_colour orange
_exptl_crystal_density_diffrn 1.800
_exptl_crystal_description plate
_exptl_crystal_F_000 550
_exptl_crystal_size_max 0.360
_exptl_crystal_size_mid 0.250
_exptl_crystal_size_min 0.060
_refine_diff_density_max 1.327
_refine_diff_density_min -0.718
_refine_diff_density_rms 0.115
_refine_ls_extinction_method none
_refine_ls_goodness_of_fit_ref 1.037
_refine_ls_hydrogen_treatment mixed
_refine_ls_matrix_type full
_refine_ls_number_parameters 267
_refine_ls_number_reflns 10067
_refine_ls_number_restraints 0
_refine_ls_restrained_S_all 1.037
_refine_ls_R_factor_all 0.0535
_refine_ls_R_factor_gt 0.0328
_refine_ls_shift/su_max 0.001
_refine_ls_shift/su_mean 0.000
_refine_ls_structure_factor_coef Fsqd
_refine_ls_weighting_details 'w=1/[\s^2^(Fo^2^)+(0.0258P)^2^+0.9754P] where P=(Fo^2^+2Fc^2^)/3'
_refine_ls_weighting_scheme calc
_refine_ls_wR_factor_gt 0.0667
_refine_ls_wR_factor_ref 0.0726
_reflns_Friedel_coverage 0.000
_reflns_number_gt 7782
_reflns_number_total 10067
_reflns_threshold_expression 'I > 2\s(I)'
_cod_data_source_file c9dt04637b2.cif
_cod_data_source_block gz1477
_cod_depositor_comments 'Adding full bibliography for 7703386--7703387.cif.'
_cod_database_code 7703387
_shelx_shelxl_version_number 2017/1
_shelx_space_group_comment
; 
The symmetry employed for this shelxl refinement is uniquely defined 
by the following loop, which should always be used as a source of 
symmetry information in preference to the above space-group names. 
They are only intended as comments. 
;
_shelx_estimated_absorpt_t_min 0.291
_shelx_estimated_absorpt_t_max 0.772

loop_
_space_group_symop_operation_xyz
'x, y, z'
'-x, -y, -z'

loop_
_atom_site_label
_atom_site_type_symbol
_atom_site_fract_x
_atom_site_fract_y
_atom_site_fract_z
_atom_site_U_iso_or_equiv
_atom_site_adp_type
_atom_site_occupancy
_atom_site_site_symmetry_order
_atom_site_calc_flag
_atom_site_refinement_flags_posn
_atom_site_refinement_flags_adp
Mn1 Mn 0.70533(3) 0.73445(2) 0.26422(2) 0.01040(4) Uani 1 1 d . .
Br1 Br 0.60903(2) 0.97493(2) 0.28245(2) 0.01520(4) Uani 1 1 d . .
Br2 Br 0.79448(2) 0.48018(2) 0.23136(2) 0.01675(4) Uani 1 1 d . .
N1 N 0.47468(15) 0.65448(13) 0.31576(11) 0.0115(2) Uani 1 1 d . .
N2 N 0.71213(14) 0.72940(12) 0.45662(10) 0.0095(2) Uani 1 1 d . .
N3 N 0.94100(15) 0.81174(13) 0.33192(11) 0.0114(2) Uani 1 1 d . .
N4 N 0.71080(16) 0.73765(14) 1.07050(11) 0.0138(2) Uani 1 1 d . .
C11 C 0.35696(18) 0.62053(16) 0.24031(13) 0.0142(3) Uani 1 1 d . .
H11A H 0.373227 0.623804 0.159144 0.017 Uiso 1 1 calc R U
C12 C 0.21246(18) 0.58083(16) 0.27508(14) 0.0147(3) Uani 1 1 d . .
H12A H 0.130573 0.560894 0.219345 0.018 Uiso 1 1 calc R U
C13 C 0.19028(18) 0.57092(16) 0.39285(14) 0.0146(3) Uani 1 1 d . .
H13A H 0.093417 0.540804 0.418940 0.017 Uiso 1 1 calc R U
C14 C 0.31075(17) 0.60536(15) 0.47244(13) 0.0128(3) Uani 1 1 d . .
H14A H 0.297661 0.599235 0.553656 0.015 Uiso 1 1 calc R U
C15 C 0.45105(16) 0.64902(14) 0.43137(12) 0.0096(2) Uani 1 1 d . .
C21 C 0.58443(17) 0.69345(14) 0.51046(12) 0.0100(2) Uani 1 1 d . .
C22 C 0.58005(17) 0.69969(15) 0.63215(12) 0.0113(2) Uani 1 1 d . .
H22A H 0.487678 0.678246 0.669561 0.014 Uiso 1 1 calc R U
C23 C 0.71392(17) 0.73803(15) 0.69776(12) 0.0113(2) Uani 1 1 d . .
C24 C 0.84636(17) 0.77186(15) 0.64020(12) 0.0118(2) Uani 1 1 d . .
H24A H 0.939381 0.795895 0.683168 0.014 Uiso 1 1 calc R U
C25 C 0.84073(16) 0.77002(14) 0.51873(12) 0.0098(2) Uani 1 1 d . .
C31 C 1.05134(18) 0.85640(17) 0.26449(13) 0.0149(3) Uani 1 1 d . .
H31A H 1.030752 0.853735 0.182692 0.018 Uiso 1 1 calc R U
C32 C 1.19426(18) 0.90637(16) 0.30803(14) 0.0158(3) Uani 1 1 d . .
H32A H 1.270258 0.935908 0.257112 0.019 Uiso 1 1 calc R U
C33 C 1.22373(18) 0.91226(16) 0.42737(14) 0.0146(3) Uani 1 1 d . .
H33A H 1.320334 0.946546 0.460023 0.017 Uiso 1 1 calc R U
C34 C 1.10976(18) 0.86722(15) 0.49863(13) 0.0131(3) Uani 1 1 d . .
H34A H 1.127266 0.870899 0.580849 0.016 Uiso 1 1 calc R U
C35 C 0.97012(17) 0.81683(14) 0.44851(12) 0.0104(2) Uani 1 1 d . .
C41 C 0.59470(19) 0.78081(18) 1.01034(13) 0.0163(3) Uani 1 1 d . .
H41A H 0.511423 0.812131 1.052563 0.020 Uiso 1 1 calc R U
C42 C 0.59060(19) 0.78182(17) 0.88973(13) 0.0155(3) Uani 1 1 d . .
H42A H 0.504485 0.809966 0.850402 0.019 Uiso 1 1 calc R U
C43 C 0.71435(17) 0.74105(15) 0.82697(12) 0.0119(2) Uani 1 1 d . .
C44 C 0.83751(18) 0.70050(16) 0.88957(13) 0.0135(3) Uani 1 1 d . .
H44A H 0.925766 0.675254 0.850299 0.016 Uiso 1 1 calc R U
C45 C 0.82947(18) 0.69754(17) 1.00956(13) 0.0142(3) Uani 1 1 d . .
H45A H 0.911767 0.665630 1.050689 0.017 Uiso 1 1 calc R U
O1 O 1.20389(18) 0.73758(18) 1.00822(13) 0.0309(3) Uani 1 1 d . .
H1 H 1.208(4) 0.679(3) 0.957(3) 0.053(10) Uiso 1 1 d . .
C51 C 1.1996(3) 0.8624(3) 0.9650(2) 0.0363(5) Uani 1 1 d . .
H51C H 1.096754 0.891881 0.972164 0.054 Uiso 1 1 calc R U
H51A H 1.226740 0.855976 0.882609 0.054 Uiso 1 1 calc R U
H51B H 1.272307 0.925724 1.010357 0.054 Uiso 1 1 calc R U

loop_
_atom_site_aniso_label
_atom_site_aniso_U_11
_atom_site_aniso_U_22
_atom_site_aniso_U_33
_atom_site_aniso_U_23
_atom_site_aniso_U_13
_atom_site_aniso_U_12
Mn1 0.00991(9) 0.01646(11) 0.00472(8) 0.00149(7) 0.00019(7) -0.00022(8)
Br1 0.01626(7) 0.01574(7) 0.01373(7) 0.00191(5) -0.00105(5) 0.00196(5)
Br2 0.01847(8) 0.01707(8) 0.01511(7) 0.00229(5) 0.00424(5) 0.00191(6)
N1 0.0119(5) 0.0145(6) 0.0080(5) 0.0013(4) -0.0009(4) 0.0000(4)
N2 0.0098(5) 0.0116(5) 0.0072(5) 0.0009(4) 0.0002(4) 0.0016(4)
N3 0.0109(5) 0.0155(6) 0.0077(5) 0.0008(4) 0.0011(4) 0.0000(4)
N4 0.0156(6) 0.0198(6) 0.0062(5) 0.0016(4) 0.0002(4) 0.0035(5)
C11 0.0142(7) 0.0181(7) 0.0099(6) 0.0004(5) -0.0022(5) -0.0003(5)
C12 0.0124(6) 0.0139(7) 0.0173(7) -0.0004(5) -0.0030(5) 0.0002(5)
C13 0.0103(6) 0.0134(7) 0.0198(7) 0.0014(5) 0.0013(5) -0.0003(5)
C14 0.0123(6) 0.0145(7) 0.0120(6) 0.0026(5) 0.0030(5) 0.0019(5)
C15 0.0102(6) 0.0102(6) 0.0087(5) 0.0013(4) 0.0011(4) 0.0015(5)
C21 0.0117(6) 0.0115(6) 0.0069(5) 0.0014(4) 0.0015(4) 0.0014(5)
C22 0.0125(6) 0.0152(7) 0.0066(5) 0.0017(4) 0.0019(4) 0.0021(5)
C23 0.0154(6) 0.0128(6) 0.0060(5) 0.0009(4) 0.0001(4) 0.0037(5)
C24 0.0132(6) 0.0149(7) 0.0072(5) 0.0003(5) -0.0012(4) 0.0007(5)
C25 0.0109(6) 0.0108(6) 0.0076(5) 0.0008(4) -0.0006(4) 0.0010(5)
C31 0.0142(7) 0.0194(7) 0.0110(6) 0.0019(5) 0.0021(5) -0.0004(5)
C32 0.0128(6) 0.0161(7) 0.0182(7) 0.0013(5) 0.0035(5) -0.0010(5)
C33 0.0115(6) 0.0135(7) 0.0180(7) -0.0007(5) -0.0008(5) -0.0011(5)
C34 0.0128(6) 0.0139(7) 0.0121(6) -0.0017(5) -0.0010(5) 0.0011(5)
C35 0.0107(6) 0.0106(6) 0.0098(5) -0.0001(4) 0.0003(4) 0.0018(5)
C41 0.0178(7) 0.0238(8) 0.0083(6) 0.0014(5) 0.0019(5) 0.0068(6)
C42 0.0166(7) 0.0232(8) 0.0077(6) 0.0013(5) 0.0002(5) 0.0076(6)
C43 0.0145(6) 0.0146(7) 0.0064(5) 0.0006(4) 0.0006(4) 0.0011(5)
C44 0.0138(6) 0.0185(7) 0.0082(6) 0.0008(5) 0.0011(5) 0.0026(5)
C45 0.0145(6) 0.0202(7) 0.0081(6) 0.0020(5) -0.0012(5) 0.0020(5)
O1 0.0294(8) 0.0440(9) 0.0191(6) 0.0006(6) 0.0022(5) 0.0046(7)
C51 0.0274(10) 0.0495(14) 0.0320(11) 0.0100(10) 0.0066(8) -0.0051(10)

loop_
_atom_type_symbol
_atom_type_description
_atom_type_scat_dispersion_real
_atom_type_scat_dispersion_imag
_atom_type_scat_source
C C 0.0033 0.0016 'International Tables Vol C Tables 4.2.6.8 and 6.1.1.4'
H H 0.0000 0.0000 'International Tables Vol C Tables 4.2.6.8 and 6.1.1.4'
N N 0.0061 0.0033 'International Tables Vol C Tables 4.2.6.8 and 6.1.1.4'
O O 0.0106 0.0060 'International Tables Vol C Tables 4.2.6.8 and 6.1.1.4'
Mn Mn 0.3368 0.7283 'International Tables Vol C Tables 4.2.6.8 and 6.1.1.4'
Br Br -0.2901 2.4595 'International Tables Vol C Tables 4.2.6.8 and 6.1.1.4'

loop_
_geom_angle_atom_site_label_1
_geom_angle_atom_site_label_2
_geom_angle_atom_site_label_3
_geom_angle
_geom_angle_site_symmetry_1
_geom_angle_site_symmetry_3
N2 Mn1 N4 177.13(5) . 1_554
N2 Mn1 N1 72.41(5) . .
N4 Mn1 N1 110.03(5) 1_554 .
N2 Mn1 N3 72.12(4) . .
N4 Mn1 N3 105.44(5) 1_554 .
N1 Mn1 N3 144.53(4) . .
N2 Mn1 Br1 91.68(3) . .
N4 Mn1 Br1 89.88(4) 1_554 .
N1 Mn1 Br1 89.30(4) . .
N3 Mn1 Br1 91.68(4) . .
N2 Mn1 Br2 91.53(3) . .
N4 Mn1 Br2 87.00(4) 1_554 .
N1 Mn1 Br2 89.71(4) . .
N3 Mn1 Br2 91.27(4) . .
Br1 Mn1 Br2 176.180(10) . .
C11 N1 C15 118.23(13) . .
C11 N1 Mn1 124.09(10) . .
C15 N1 Mn1 117.51(10) . .
C21 N2 C25 120.62(12) . .
C21 N2 Mn1 119.32(9) . .
C25 N2 Mn1 119.93(9) . .
C31 N3 C35 118.26(13) . .
C31 N3 Mn1 124.07(10) . .
C35 N3 Mn1 117.64(10) . .
C45 N4 C41 117.46(13) . .
C45 N4 Mn1 121.68(10) . 1_556
C41 N4 Mn1 120.86(10) . 1_556
N1 C11 C12 123.07(14) . .
N1 C11 H11A 118.5 . .
C12 C11 H11A 118.5 . .
C13 C12 C11 118.44(14) . .
C13 C12 H12A 120.8 . .
C11 C12 H12A 120.8 . .
C12 C13 C14 119.38(14) . .
C12 C13 H13A 120.3 . .
C14 C13 H13A 120.3 . .
C13 C14 C15 118.87(14) . .
C13 C14 H14A 120.6 . .
C15 C14 H14A 120.6 . .
N1 C15 C14 121.93(13) . .
N1 C15 C21 115.45(12) . .
C14 C15 C21 122.62(13) . .
N2 C21 C22 121.32(13) . .
N2 C21 C15 115.07(12) . .
C22 C21 C15 123.60(13) . .
C23 C22 C21 118.68(13) . .
C23 C22 H22A 120.7 . .
C21 C22 H22A 120.7 . .
C24 C23 C22 119.14(13) . .
C24 C23 C43 120.85(13) . .
C22 C23 C43 120.01(13) . .
C23 C24 C25 119.13(13) . .
C23 C24 H24A 120.4 . .
C25 C24 H24A 120.4 . .
N2 C25 C24 120.98(13) . .
N2 C25 C35 114.88(12) . .
C24 C25 C35 124.09(13) . .
N3 C31 C32 123.24(14) . .
N3 C31 H31A 118.4 . .
C32 C31 H31A 118.4 . .
C33 C32 C31 118.48(14) . .
C33 C32 H32A 120.8 . .
C31 C32 H32A 120.8 . .
C32 C33 C34 118.91(14) . .
C32 C33 H33A 120.5 . .
C34 C33 H33A 120.5 . .
C35 C34 C33 119.33(14) . .
C35 C34 H34A 120.3 . .
C33 C34 H34A 120.3 . .
N3 C35 C34 121.76(14) . .
N3 C35 C25 115.44(12) . .
C34 C35 C25 122.75(13) . .
N4 C41 C42 123.20(15) . .
N4 C41 H41A 118.4 . .
C42 C41 H41A 118.4 . .
C41 C42 C43 119.12(15) . .
C41 C42 H42A 120.4 . .
C43 C42 H42A 120.4 . .
C42 C43 C44 117.83(13) . .
C42 C43 C23 121.06(14) . .
C44 C43 C23 121.10(14) . .
C45 C44 C43 119.21(14) . .
C45 C44 H44A 120.4 . .
C43 C44 H44A 120.4 . .
N4 C45 C44 123.08(15) . .
N4 C45 H45A 118.5 . .
C44 C45 H45A 118.5 . .
C51 O1 H1 112(2) . .
O1 C51 H51C 109.5 . .
O1 C51 H51A 109.5 . .
H51C C51 H51A 109.5 . .
O1 C51 H51B 109.5 . .
H51C C51 H51B 109.5 . .
H51A C51 H51B 109.5 . .

loop_
_geom_bond_atom_site_label_1
_geom_bond_atom_site_label_2
_geom_bond_distance
_geom_bond_site_symmetry_2
Mn1 N2 2.2147(12) .
Mn1 N4 2.2301(12) 1_554
Mn1 N1 2.2457(13) .
Mn1 N3 2.2577(13) .
Mn1 Br1 2.6563(3) .
Mn1 Br2 2.7714(3) .
N1 C11 1.3389(19) .
N1 C15 1.3548(18) .
N2 C21 1.3403(19) .
N2 C25 1.3412(18) .
N3 C31 1.337(2) .
N3 C35 1.3529(18) .
N4 C45 1.343(2) .
N4 C41 1.345(2) .
C11 C12 1.386(2) .
C11 H11A 0.9500 .
C12 C13 1.383(2) .
C12 H12A 0.9500 .
C13 C14 1.386(2) .
C13 H13A 0.9500 .
C14 C15 1.390(2) .
C14 H14A 0.9500 .
C15 C21 1.484(2) .
C21 C22 1.3952(19) .
C22 C23 1.394(2) .
C22 H22A 0.9500 .
C23 C24 1.392(2) .
C23 C43 1.4816(19) .
C24 C25 1.3933(19) .
C24 H24A 0.9500 .
C25 C35 1.487(2) .
C31 C32 1.386(2) .
C31 H31A 0.9500 .
C32 C33 1.384(2) .
C32 H32A 0.9500 .
C33 C34 1.389(2) .
C33 H33A 0.9500 .
C34 C35 1.387(2) .
C34 H34A 0.9500 .
C41 C42 1.386(2) .
C41 H41A 0.9500 .
C42 C43 1.392(2) .
C42 H42A 0.9500 .
C43 C44 1.397(2) .
C44 C45 1.385(2) .
C44 H44A 0.9500 .
C45 H45A 0.9500 .
O1 C51 1.414(3) .
O1 H1 0.81(4) .
C51 H51C 0.9800 .
C51 H51A 0.9800 .
C51 H51B 0.9800 .

loop_
_geom_hbond_atom_site_label_D
_geom_hbond_atom_site_label_H
_geom_hbond_atom_site_label_A
_geom_hbond_distance_DH
_geom_hbond_distance_HA
_geom_hbond_distance_DA
_geom_hbond_angle_DHA
_geom_hbond_site_symmetry_A
_geom_hbond_publ_flag
O1 H1 Br2 0.81(4) 2.58(4) 3.3822(17) 170(3) 2_766 yes

loop_
_geom_torsion_atom_site_label_1
_geom_torsion_atom_site_label_2
_geom_torsion_atom_site_label_3
_geom_torsion_atom_site_label_4
_geom_torsion
_geom_torsion_site_symmetry_1
C15 N1 C11 C12 0.3(2) .
Mn1 N1 C11 C12 -174.94(12) .
N1 C11 C12 C13 -2.6(3) .
C11 C12 C13 C14 2.4(2) .
C12 C13 C14 C15 0.0(2) .
C11 N1 C15 C14 2.2(2) .
Mn1 N1 C15 C14 177.77(11) .
C11 N1 C15 C21 -177.45(14) .
Mn1 N1 C15 C21 -1.87(17) .
C13 C14 C15 N1 -2.3(2) .
C13 C14 C15 C21 177.28(14) .
C25 N2 C21 C22 1.4(2) .
Mn1 N2 C21 C22 -174.40(11) .
C25 N2 C21 C15 -179.27(13) .
Mn1 N2 C21 C15 4.95(17) .
N1 C15 C21 N2 -1.93(19) .
C14 C15 C21 N2 178.43(14) .
N1 C15 C21 C22 177.40(14) .
C14 C15 C21 C22 -2.2(2) .
N2 C21 C22 C23 -3.2(2) .
C15 C21 C22 C23 177.50(14) .
C21 C22 C23 C24 1.6(2) .
C21 C22 C23 C43 -177.81(14) .
C22 C23 C24 C25 1.8(2) .
C43 C23 C24 C25 -178.89(14) .
C21 N2 C25 C24 2.1(2) .
Mn1 N2 C25 C24 177.86(11) .
C21 N2 C25 C35 -175.39(13) .
Mn1 N2 C25 C35 0.37(17) .
C23 C24 C25 N2 -3.7(2) .
C23 C24 C25 C35 173.59(14) .
C35 N3 C31 C32 0.6(2) .
Mn1 N3 C31 C32 178.43(13) .
N3 C31 C32 C33 -1.0(3) .
C31 C32 C33 C34 0.4(2) .
C32 C33 C34 C35 0.4(2) .
C31 N3 C35 C34 0.3(2) .
Mn1 N3 C35 C34 -177.64(11) .
C31 N3 C35 C25 177.91(14) .
Mn1 N3 C35 C25 -0.02(17) .
C33 C34 C35 N3 -0.8(2) .
C33 C34 C35 C25 -178.27(14) .
N2 C25 C35 N3 -0.2(2) .
C24 C25 C35 N3 -177.63(14) .
N2 C25 C35 C34 177.37(14) .
C24 C25 C35 C34 0.0(2) .
C45 N4 C41 C42 2.0(3) .
Mn1 N4 C41 C42 -178.35(13) 1_556
N4 C41 C42 C43 -2.5(3) .
C41 C42 C43 C44 0.1(2) .
C41 C42 C43 C23 178.83(16) .
C24 C23 C43 C42 142.97(16) .
C22 C23 C43 C42 -37.7(2) .
C24 C23 C43 C44 -38.4(2) .
C22 C23 C43 C44 140.98(16) .
C42 C43 C44 C45 2.5(2) .
C23 C43 C44 C45 -176.22(15) .
C41 N4 C45 C44 0.9(2) .
Mn1 N4 C45 C44 -178.82(12) 1_556
C43 C44 C45 N4 -3.1(3) .
